data_2229557
loop_
_publ_author_name
'Alizadeh, Robabeh'
'Seifi, Sara'
'Amani, Vahid'

_publ_section_title
;
 (6,6'-Dimethyl-2,2'-bipyridine-\k^2^<i>N</i>,<i>N</i>')diiodidomercury(II)
;
_journal_coeditor_code YA2136
_journal_issue 3
_journal_name_full 'Acta Crystallographica Section E'
_journal_page_first m305
_journal_paper_doi 10.1107/S1600536811004041
_journal_volume 67
_journal_year 2011
_chemical_formula_iupac '[Hg I2 (C12 H12 N2)]'
_chemical_formula_moiety 'C12 H12 Hg1 I2 N2'
_chemical_formula_sum 'C12 H12 Hg I2 N2'
_chemical_formula_weight 638.63
_chemical_name_systematic
;
(6,6'-Dimethyl-2,2'-bipyridine-\k^2^<i>N</i>,<i>N</i>')diiodidomercury(II)
;
_space_group_IT_number 14
_symmetry_cell_setting monoclinic
_symmetry_space_group_name_Hall '-P 2yn'
_symmetry_space_group_name_H-M 'P 1 21/n 1'
_atom_sites_solution_hydrogens geom
_atom_sites_solution_primary direct
_atom_sites_solution_secondary difmap
_audit_creation_method SHELXL-97
_cell_angle_alpha 90.00
_cell_angle_beta 101.88(3)
_cell_angle_gamma 90.00
_cell_formula_units_Z 4
_cell_length_a 8.8096(18)
_cell_length_b 12.025(2)
_cell_length_c 14.693(3)
_cell_measurement_reflns_used 1223
_cell_measurement_temperature 298(2)
_cell_measurement_theta_max 29.2
_cell_measurement_theta_min 2.2
_cell_volume 1523.2(5)
_computing_cell_refinement 'SAINT (Bruker, 2007)'
_computing_data_collection 'APEX2 (Bruker, 2007)'
_computing_data_reduction 'SAINT (Bruker, 2007)'
_computing_molecular_graphics 'ORTEP-3 for Windows (Farrugia, 1997)'
_computing_publication_material 'WinGX (Farrugia, 1999)'
_computing_structure_refinement 'SHELXTL (Sheldrick, 2008)'
_computing_structure_solution 'SHELXTL (Sheldrick, 2008)'
_diffrn_ambient_temperature 298(2)
_diffrn_measured_fraction_theta_full 0.985
_diffrn_measured_fraction_theta_max 0.985
_diffrn_measurement_device_type 'Bruker APEXII CCD area-detector'
_diffrn_measurement_method '\f and \w'
_diffrn_radiation_monochromator graphite
_diffrn_radiation_source 'fine-focus sealed tube'
_diffrn_radiation_type MoK\a
_diffrn_radiation_wavelength 0.71073
_diffrn_reflns_av_R_equivalents 0.051
_diffrn_reflns_av_sigmaI/netI 0.039
_diffrn_reflns_limit_h_max 12
_diffrn_reflns_limit_h_min -11
_diffrn_reflns_limit_k_max 13
_diffrn_reflns_limit_k_min -16
_diffrn_reflns_limit_l_max 17
_diffrn_reflns_limit_l_min -20
_diffrn_reflns_number 9361
_diffrn_reflns_theta_full 29.2
_diffrn_reflns_theta_max 29.2
_diffrn_reflns_theta_min 2.2
_diffrn_standards_decay_% 0
_diffrn_standards_interval_count 0
_diffrn_standards_number 0
_exptl_absorpt_coefficient_mu 14.14
_exptl_absorpt_correction_T_max 0.186
_exptl_absorpt_correction_T_min 0.128
_exptl_absorpt_correction_type multi-scan
_exptl_absorpt_process_details '(SADABS; Bruker, 2001)'
_exptl_crystal_colour Colorless
_exptl_crystal_density_diffrn 2.785
_exptl_crystal_density_method 'not measured'
_exptl_crystal_description Prism
_exptl_crystal_F_000 1136
_exptl_crystal_size_max 0.16
_exptl_crystal_size_mid 0.15
_exptl_crystal_size_min 0.12
_refine_diff_density_max 1.22
_refine_diff_density_min -1.23
_refine_ls_extinction_method none
_refine_ls_goodness_of_fit_ref 1.10
_refine_ls_hydrogen_treatment constr
_refine_ls_matrix_type full
_refine_ls_number_parameters 154
_refine_ls_number_reflns 4057
_refine_ls_number_restraints 0
_refine_ls_restrained_S_all 1.10
_refine_ls_R_factor_all 0.051
_refine_ls_R_factor_gt 0.040
_refine_ls_shift/su_max 0.001
_refine_ls_shift/su_mean 0.000
_refine_ls_structure_factor_coef Fsqd
_refine_ls_weighting_details 'calc w=1/[\s^2^(Fo^2^)+(0.0397P)^2^+3.5854P] where P=(Fo^2^+2Fc^2^)/3'
_refine_ls_weighting_scheme calc
_refine_ls_wR_factor_gt 0.090
_refine_ls_wR_factor_ref 0.095
_reflns_number_gt 3409
_reflns_number_total 4057
_reflns_threshold_expression I>2\s(I)
_cod_data_source_file ya2136.cif
_cod_data_source_block I
_cod_original_sg_symbol_H-M 'P 21/n'
_cod_original_formula_sum 'C12 H12 Hg1 I2 N2'
_cod_database_code 2229557
_cod_database_fobs_code 2229557

loop_
_symmetry_equiv_pos_as_xyz
'x, y, z'
'-x+1/2, y+1/2, -z+1/2'
'-x, -y, -z'
'x-1/2, -y-1/2, z-1/2'

loop_
_atom_site_type_symbol
_atom_site_label
_atom_site_fract_x
_atom_site_fract_y
_atom_site_fract_z
_atom_site_U_iso_or_equiv
_atom_site_adp_type
_atom_site_calc_flag
_atom_site_refinement_flags
_atom_site_occupancy
_atom_site_disorder_assembly
_atom_site_disorder_group
C C1 0.6805(9) 0.4904(8) 0.1498(7) 0.065(2) Uani d . 1 . .
H H1A 0.6238 0.5560 0.1595 0.077 Uiso calc R 1 . .
H H1B 0.7749 0.4868 0.1960 0.077 Uiso calc R 1 . .
H H1C 0.6186 0.4258 0.1547 0.077 Uiso calc R 1 . .
C C2 0.7174(7) 0.4943(6) 0.0569(5) 0.0493(16) Uani d . 1 . .
C C3 0.6678(9) 0.4111(7) -0.0091(6) 0.061(2) Uani d . 1 . .
H H3 0.6079 0.3520 0.0042 0.073 Uiso calc R 1 . .
C C4 0.7097(10) 0.4188(7) -0.0941(7) 0.069(2) Uani d . 1 . .
H H4 0.6773 0.3644 -0.1388 0.083 Uiso calc R 1 . .
C C5 0.7983(9) 0.5055(7) -0.1137(6) 0.060(2) Uani d . 1 . .
H H5 0.8272 0.5100 -0.1710 0.072 Uiso calc R 1 . .
C C6 0.8444(7) 0.5869(6) -0.0461(5) 0.0478(15) Uani d . 1 . .
C C7 0.9441(7) 0.6807(6) -0.0608(4) 0.0445(14) Uani d . 1 . .
C C8 0.9964(10) 0.6955(9) -0.1438(6) 0.066(2) Uani d . 1 . .
H H8 0.9628 0.6477 -0.1936 0.079 Uiso calc R 1 . .
C C9 1.0961(13) 0.7794(10) -0.1518(8) 0.080(3) Uani d . 1 . .
H H9 1.1294 0.7900 -0.2073 0.096 Uiso calc R 1 . .
C C10 1.1474(10) 0.8489(8) -0.0772(8) 0.074(3) Uani d . 1 . .
H H10 1.2190 0.9046 -0.0812 0.089 Uiso calc R 1 . .
C C11 1.0915(9) 0.8353(7) 0.0045(7) 0.0592(19) Uani d . 1 . .
C C12 1.1391(11) 0.9092(8) 0.0862(8) 0.079(3) Uani d . 1 . .
H H12A 1.1882 0.8659 0.1389 0.094 Uiso calc R 1 . .
H H12B 1.0493 0.9456 0.0998 0.094 Uiso calc R 1 . .
H H12C 1.2106 0.9640 0.0728 0.094 Uiso calc R 1 . .
N N1 0.8032(6) 0.5792(4) 0.0366(4) 0.0399(11) Uani d . 1 . .
N N2 0.9903(6) 0.7526(5) 0.0104(4) 0.0452(12) Uani d . 1 . .
I I1 1.05284(6) 0.68838(5) 0.30203(4) 0.06506(16) Uani d . 1 . .
I I2 0.61128(6) 0.85868(4) 0.09788(4) 0.05659(14) Uani d . 1 . .
Hg Hg1 0.86805(3) 0.73253(2) 0.139654(19) 0.04718(9) Uani d . 1 . .

loop_
_atom_site_aniso_label
_atom_site_aniso_U_11
_atom_site_aniso_U_22
_atom_site_aniso_U_33
_atom_site_aniso_U_12
_atom_site_aniso_U_13
_atom_site_aniso_U_23
C1 0.051(4) 0.060(5) 0.081(6) -0.010(3) 0.009(4) 0.019(4)
C2 0.041(3) 0.037(3) 0.066(4) 0.003(2) 0.003(3) 0.005(3)
C3 0.047(3) 0.045(4) 0.082(6) 0.004(3) -0.005(4) -0.010(4)
C4 0.062(4) 0.056(5) 0.077(6) 0.008(4) -0.012(4) -0.027(4)
C5 0.057(4) 0.068(5) 0.051(4) 0.014(4) 0.004(3) -0.018(4)
C6 0.041(3) 0.058(4) 0.042(3) 0.019(3) 0.002(2) -0.005(3)
C7 0.045(3) 0.051(4) 0.039(3) 0.014(3) 0.012(2) 0.006(3)
C8 0.066(5) 0.088(6) 0.047(4) 0.020(4) 0.020(4) 0.009(4)
C9 0.087(6) 0.094(8) 0.070(6) 0.019(6) 0.041(5) 0.034(6)
C10 0.062(5) 0.065(6) 0.107(8) 0.009(4) 0.046(5) 0.028(5)
C11 0.050(4) 0.045(4) 0.088(6) 0.003(3) 0.026(4) 0.017(4)
C12 0.074(6) 0.053(5) 0.116(8) -0.016(4) 0.034(6) -0.012(5)
N1 0.038(2) 0.036(3) 0.045(3) 0.005(2) 0.006(2) -0.002(2)
N2 0.045(3) 0.040(3) 0.054(3) 0.006(2) 0.021(2) 0.006(2)
I1 0.0656(3) 0.0743(4) 0.0493(3) 0.0076(3) -0.0020(2) -0.0064(2)
I2 0.0534(2) 0.0536(3) 0.0609(3) 0.0024(2) 0.0073(2) -0.0054(2)
Hg1 0.05023(14) 0.04953(15) 0.04286(13) -0.00229(11) 0.01209(10) -0.00399(11)

loop_
_atom_type_symbol
_atom_type_description
_atom_type_scat_dispersion_real
_atom_type_scat_dispersion_imag
_atom_type_scat_source
C C 0.0033 0.0016 'International Tables Vol C Tables 4.2.6.8 and 6.1.1.4'
H H 0.0000 0.0000 'International Tables Vol C Tables 4.2.6.8 and 6.1.1.4'
N N 0.0061 0.0033 'International Tables Vol C Tables 4.2.6.8 and 6.1.1.4'
O O 0.0106 0.0060 'International Tables Vol C Tables 4.2.6.8 and 6.1.1.4'
I I -0.4742 1.8119 'International Tables Vol C Tables 4.2.6.8 and 6.1.1.4'
Hg Hg -2.3894 9.2266 'International Tables Vol C Tables 4.2.6.8 and 6.1.1.4'

loop_
_geom_angle_atom_site_label_1
_geom_angle_atom_site_label_2
_geom_angle_atom_site_label_3
_geom_angle_site_symmetry_1
_geom_angle_site_symmetry_3
_geom_angle
_geom_angle_publ_flag
C2 C1 H1A . . 109.5 ?
C2 C1 H1B . . 109.5 ?
H1A C1 H1B . . 109.5 ?
C2 C1 H1C . . 109.5 ?
H1A C1 H1C . . 109.5 ?
H1B C1 H1C . . 109.5 ?
N1 C2 C3 . . 120.0(8) ?
N1 C2 C1 . . 118.4(7) ?
C3 C2 C1 . . 121.6(7) ?
C4 C3 C2 . . 118.5(8) ?
C4 C3 H3 . . 120.8 ?
C2 C3 H3 . . 120.8 ?
C5 C4 C3 . . 120.9(8) ?
C5 C4 H4 . . 119.5 ?
C3 C4 H4 . . 119.5 ?
C4 C5 C6 . . 118.7(8) ?
C4 C5 H5 . . 120.6 ?
C6 C5 H5 . . 120.6 ?
N1 C6 C5 . . 120.2(8) ?
N1 C6 C7 . . 117.8(6) ?
C5 C6 C7 . . 121.9(7) ?
N2 C7 C8 . . 119.4(7) ?
N2 C7 C6 . . 118.0(6) ?
C8 C7 C6 . . 122.6(7) ?
C9 C8 C7 . . 120.3(9) ?
C9 C8 H8 . . 119.8 ?
C7 C8 H8 . . 119.8 ?
C8 C9 C10 . . 119.5(9) ?
C8 C9 H9 . . 120.2 ?
C10 C9 H9 . . 120.2 ?
C9 C10 C11 . . 119.8(9) ?
C9 C10 H10 . . 120.1 ?
C11 C10 H10 . . 120.1 ?
N2 C11 C10 . . 119.7(9) ?
N2 C11 C12 . . 118.1(8) ?
C10 C11 C12 . . 122.3(8) ?
C11 C12 H12A . . 109.5 ?
C11 C12 H12B . . 109.5 ?
H12A C12 H12B . . 109.5 ?
C11 C12 H12C . . 109.5 ?
H12A C12 H12C . . 109.5 ?
H12B C12 H12C . . 109.5 ?
C2 N1 C6 . . 121.6(6) ?
C2 N1 Hg1 . . 121.4(5) ?
C6 N1 Hg1 . . 116.7(5) ?
C11 N2 C7 . . 121.2(7) ?
C11 N2 Hg1 . . 122.6(6) ?
C7 N2 Hg1 . . 116.0(4) ?
N1 Hg1 N2 . . 70.1(2) ?
N1 Hg1 I1 . . 116.12(12) ?
N2 Hg1 I1 . . 116.33(14) ?
N1 Hg1 I2 . . 102.20(12) ?
N2 Hg1 I2 . . 104.98(13) ?
I1 Hg1 I2 . . 130.59(3) ?

loop_
_geom_bond_atom_site_label_1
_geom_bond_atom_site_label_2
_geom_bond_site_symmetry_2
_geom_bond_distance
_geom_bond_publ_flag
C1 C2 . 1.468(12) ?
C1 H1A . 0.9600 ?
C1 H1B . 0.9600 ?
C1 H1C . 0.9600 ?
C2 N1 . 1.340(9) ?
C2 C3 . 1.399(10) ?
C3 C4 . 1.377(14) ?
C3 H3 . 0.9300 ?
C4 C5 . 1.367(13) ?
C4 H4 . 0.9300 ?
C5 C6 . 1.394(10) ?
C5 H5 . 0.9300 ?
C6 N1 . 1.341(9) ?
C6 C7 . 1.473(11) ?
C7 N2 . 1.354(9) ?
C7 C8 . 1.401(10) ?
C8 C9 . 1.359(15) ?
C8 H8 . 0.9300 ?
C9 C10 . 1.379(16) ?
C9 H9 . 0.9300 ?
C10 C11 . 1.398(13) ?
C10 H10 . 0.9300 ?
C11 N2 . 1.351(9) ?
C11 C12 . 1.483(14) ?
C12 H12A . 0.9600 ?
C12 H12B . 0.9600 ?
C12 H12C . 0.9600 ?
N1 Hg1 . 2.380(5) y
N2 Hg1 . 2.381(6) y
I1 Hg1 . 2.6503(10) y
I2 Hg1 . 2.6876(7) y

loop_
_geom_torsion_atom_site_label_1
_geom_torsion_atom_site_label_2
_geom_torsion_atom_site_label_3
_geom_torsion_atom_site_label_4
_geom_torsion_site_symmetry_1
_geom_torsion_site_symmetry_2
_geom_torsion_site_symmetry_3
_geom_torsion_site_symmetry_4
_geom_torsion
_geom_torsion_publ_flag
N1 C2 C3 C4 . . . . 0.3(10) ?
C1 C2 C3 C4 . . . . -178.5(7) ?
C2 C3 C4 C5 . . . . 0.2(12) ?
C3 C4 C5 C6 . . . . -0.7(12) ?
C4 C5 C6 N1 . . . . 0.6(10) ?
C4 C5 C6 C7 . . . . 177.9(6) ?
N1 C6 C7 N2 . . . . 1.0(8) ?
C5 C6 C7 N2 . . . . -176.4(6) ?
N1 C6 C7 C8 . . . . 178.7(6) ?
C5 C6 C7 C8 . . . . 1.3(10) ?
N2 C7 C8 C9 . . . . 1.8(11) ?
C6 C7 C8 C9 . . . . -175.9(8) ?
C7 C8 C9 C10 . . . . 1.1(14) ?
C8 C9 C10 C11 . . . . -2.7(15) ?
C9 C10 C11 N2 . . . . 1.5(13) ?
C9 C10 C11 C12 . . . . -178.4(9) ?
C3 C2 N1 C6 . . . . -0.4(9) ?
C1 C2 N1 C6 . . . . 178.5(6) ?
C3 C2 N1 Hg1 . . . . 173.4(5) ?
C1 C2 N1 Hg1 . . . . -7.8(8) ?
C5 C6 N1 C2 . . . . -0.1(9) ?
C7 C6 N1 C2 . . . . -177.5(5) ?
C5 C6 N1 Hg1 . . . . -174.1(5) ?
C7 C6 N1 Hg1 . . . . 8.4(7) ?
C10 C11 N2 C7 . . . . 1.4(11) ?
C12 C11 N2 C7 . . . . -178.7(7) ?
C10 C11 N2 Hg1 . . . . -173.7(6) ?
C12 C11 N2 Hg1 . . . . 6.2(10) ?
C8 C7 N2 C11 . . . . -3.1(10) ?
C6 C7 N2 C11 . . . . 174.8(6) ?
C8 C7 N2 Hg1 . . . . 172.3(5) ?
C6 C7 N2 Hg1 . . . . -9.8(7) ?
C2 N1 Hg1 N2 . . . . 176.3(5) ?
C6 N1 Hg1 N2 . . . . -9.7(4) ?
C2 N1 Hg1 I1 . . . . 65.9(5) ?
C6 N1 Hg1 I1 . . . . -120.0(4) ?
C2 N1 Hg1 I2 . . . . -82.0(4) ?
C6 N1 Hg1 I2 . . . . 92.1(4) ?
C11 N2 Hg1 N1 . . . . -174.6(6) ?
C7 N2 Hg1 N1 . . . . 10.1(4) ?
C11 N2 Hg1 I1 . . . . -64.5(6) ?
C7 N2 Hg1 I1 . . . . 120.2(4) ?
C11 N2 Hg1 I2 . . . . 87.6(5) ?
C7 N2 Hg1 I2 . . . . -87.7(4) ?
